data_7116507
loop_
_publ_author_name
'Katsutoshi Arai'
'Yoichi Kobayashi'
'Jiro Abe'

_publ_section_title
;
 Rational molecular designs for drastic acceleration of the color-fading
 speed of photochromic naphthopyrans
;
_journal_name_full Chem.Commun.
_journal_page_first 3057
_journal_paper_doi 10.1039/C4cc10294K
_journal_volume 51
_journal_year 2015
_chemical_formula_sum 'C37 H26 O'
_chemical_formula_weight 486.58
_chemical_name_systematic 2,3,3,10tetraphenyl3Hbenzo[f]chromene
_chemical_properties_physical Photo-sensitive
_space_group_crystal_system triclinic
_space_group_IT_number 2
_space_group_name_Hall '-P 1'
_space_group_name_H-M_alt 'P -1'
_symmetry_space_group_name_Hall '-P 1'
_symmetry_space_group_name_H-M 'P -1'
_atom_sites_solution_hydrogens geom
_atom_sites_solution_primary direct
_atom_sites_solution_secondary difmap
_audit_update_record
;
2014-10-28 deposited with the CCDC.
2015-01-15 downloaded from the CCDC.
;
_cell_angle_alpha 86.2498(7)
_cell_angle_beta 84.3378(7)
_cell_angle_gamma 64.1270(5)
_cell_formula_units_Z 2
_cell_length_a 9.9865(6)
_cell_length_b 10.5600(7)
_cell_length_c 13.7281(8)
_cell_measurement_reflns_used 3643
_cell_measurement_temperature 90.0(2)
_cell_measurement_theta_max 25.3159
_cell_measurement_theta_min 2.3549
_cell_volume 1295.86(14)
_computing_cell_refinement 'SAINT V8.32B (Bruker AXS Inc., 2013)'
_computing_data_collection 'Bruker SMART APEXII'
_computing_data_reduction 'SAINT V8.32B (Bruker AXS Inc., 2013)'
_computing_molecular_graphics 'XSHELL V6.3.1 (Bruker AXS)'
_computing_publication_material 'Generate Report (Bruker AXS)'
_computing_structure_refinement 'SHELXL-2013 (Sheldrick, 2013)'
_diffrn_ambient_temperature 90.0(2)
_diffrn_detector_area_resol_mean 8.3333
_diffrn_measured_fraction_theta_full 0.980
_diffrn_measured_fraction_theta_max 0.980
_diffrn_measurement_device_type 'Bruker D8 goniometer'
_diffrn_measurement_method 'omega scans'
_diffrn_radiation_monochromator graphite
_diffrn_radiation_type MoK\a
_diffrn_radiation_wavelength 0.71073
_diffrn_reflns_av_R_equivalents 0.0094
_diffrn_reflns_limit_h_max 8
_diffrn_reflns_limit_h_min -12
_diffrn_reflns_limit_k_max 12
_diffrn_reflns_limit_k_min -12
_diffrn_reflns_limit_l_max 15
_diffrn_reflns_limit_l_min -16
_diffrn_reflns_number 6396
_diffrn_reflns_theta_full 25.32
_diffrn_reflns_theta_max 25.32
_diffrn_reflns_theta_min 1.49
_diffrn_source 'sealed tube'
_exptl_absorpt_coefficient_mu 0.073
_exptl_absorpt_correction_T_max 0.99
_exptl_absorpt_correction_T_min 0.93
_exptl_absorpt_correction_type empirical
_exptl_absorpt_process_details 'SADABS Sheldrick 1996'
_exptl_crystal_colour colorless
_exptl_crystal_density_diffrn 1.247
_exptl_crystal_density_method 'not measured'
_exptl_crystal_description block
_exptl_crystal_F_000 512
_exptl_crystal_preparation photochromic
_exptl_crystal_recrystallization_method 'Re-crystallisation from solvent: dichrolomethane/hexane/methanol mixed solvent'
_exptl_crystal_size_max 0.600
_exptl_crystal_size_mid 0.300
_exptl_crystal_size_min 0.200
_refine_diff_density_max 0.232
_refine_diff_density_min -0.205
_refine_ls_extinction_method none
_refine_ls_goodness_of_fit_ref 1.001
_refine_ls_hydrogen_treatment mixed
_refine_ls_matrix_type full
_refine_ls_number_parameters 343
_refine_ls_number_reflns 4641
_refine_ls_number_restraints 0
_refine_ls_restrained_S_all 1.001
_refine_ls_R_factor_all 0.0399
_refine_ls_R_factor_gt 0.0343
_refine_ls_shift/su_max 0.000
_refine_ls_shift/su_mean 0.000
_refine_ls_structure_factor_coef Fsqd
_refine_ls_weighting_details 'w=1/[\s^2^(Fo^2^)+(0.0379P)^2^+0.4765P] where P=(Fo^2^+2Fc^2^)/3'
_refine_ls_weighting_scheme calc
_refine_ls_wR_factor_gt 0.0807
_refine_ls_wR_factor_ref 0.0845
_reflns_number_gt 4079
_reflns_number_total 4641
_reflns_threshold_expression 'I > 2\s(I)'
_cod_data_source_file c4cc10294k2.cif
_cod_data_source_block Ia
_cod_database_code 7116507

loop_
_space_group_symop_operation_xyz
'x, y, z'
'-x, -y, -z'

loop_
_atom_site_type_symbol
_atom_site_label
_atom_site_fract_x
_atom_site_fract_y
_atom_site_fract_z
_atom_site_U_iso_or_equiv
_atom_site_adp_type
_atom_site_calc_flag
_atom_site_refinement_flags_adp
_atom_site_refinement_flags_posn
_atom_site_occupancy
O O1 0.57932(9) 0.82987(8) 0.18055(6) 0.01899(19) Uani d . . 1
C C2 0.68209(12) 0.58188(12) 0.22333(8) 0.0160(2) Uani d . . 1
C C3 0.46633(13) 0.82123(12) 0.13667(8) 0.0178(2) Uani d . . 1
C C4 0.29661(13) 0.57458(12) 0.09600(8) 0.0177(2) Uani d . . 1
C C5 0.24227(13) 0.81419(13) 0.03455(8) 0.0194(3) Uani d . . 1
C C6 0.45439(13) 0.69560(12) 0.13641(8) 0.0167(2) Uani d . . 1
C C7 0.33220(13) 0.69261(12) 0.09057(8) 0.0172(2) Uani d . . 1
C C8 0.58363(12) 0.57195(12) 0.16807(8) 0.0161(2) Uani d . . 1
H H8 0.5986 0.4816 0.149 0.019 Uiso calc U R 1
C C9 0.37350(14) 0.94285(13) 0.08505(9) 0.0213(3) Uani d . . 1
H H9 0.3852 1.0273 0.0862 0.026 Uiso calc U R 1
C C10 0.36457(12) 0.45349(12) 0.16615(9) 0.0173(2) Uani d . . 1
C C11 0.80234(13) 0.32894(12) 0.27033(8) 0.0188(3) Uani d . . 1
H H11 0.7053 0.3323 0.2791 0.023 Uiso calc U R 1
C C12 0.81782(13) 0.45320(12) 0.24695(8) 0.0166(2) Uani d . . 1
C C13 1.08545(14) 0.31698(13) 0.25010(9) 0.0241(3) Uani d . . 1
H H13 1.1827 0.3133 0.2442 0.029 Uiso calc U R 1
C C14 0.13098(13) 0.81067(13) -0.01983(9) 0.0224(3) Uani d . . 1
H H14 0.0734 0.8909 -0.0583 0.027 Uiso calc U R 1
C C15 0.10483(13) 0.69415(13) -0.01803(9) 0.0234(3) Uani d . . 1
H H15 0.032 0.6921 -0.0566 0.028 Uiso calc U R 1
C C16 0.26669(13) 0.93727(13) 0.03343(9) 0.0217(3) Uani d . . 1
H H16 0.2071 1.0175 -0.0042 0.026 Uiso calc U R 1
C C17 0.18658(13) 0.57688(13) 0.04143(9) 0.0213(3) Uani d . . 1
H H17 0.1654 0.4972 0.0441 0.026 Uiso calc U R 1
C C18 0.44219(13) 0.31544(13) 0.13469(9) 0.0201(3) Uani d . . 1
H H18 0.453 0.2967 0.0669 0.024 Uiso calc U R 1
C C19 0.96249(13) 0.44483(13) 0.23828(9) 0.0201(3) Uani d . . 1
H H19 0.9764 0.5278 0.2241 0.024 Uiso calc U R 1
C C20 0.48601(14) 0.23094(14) 0.30101(10) 0.0255(3) Uani d . . 1
H H20 0.5288 0.1556 0.3468 0.031 Uiso calc U R 1
C C21 0.34597(13) 0.47802(13) 0.26636(9) 0.0198(3) Uani d . . 1
H H21 0.292 0.5714 0.289 0.024 Uiso calc U R 1
C C22 1.06810(14) 0.19416(13) 0.27055(9) 0.0243(3) Uani d . . 1
H H22 1.1529 0.1065 0.2773 0.029 Uiso calc U R 1
C C23 0.50382(14) 0.20500(13) 0.20174(10) 0.0236(3) Uani d . . 1
H H23 0.5583 0.1115 0.1795 0.028 Uiso calc U R 1
C C24 0.51370(13) 0.76758(12) 0.34488(8) 0.0179(2) Uani d . . 1
C C25 0.92592(14) 0.20097(13) 0.28096(9) 0.0221(3) Uani d . . 1
H H25 0.9129 0.1177 0.2955 0.027 Uiso calc U R 1
C C26 0.76769(13) 0.75468(12) 0.29133(9) 0.0195(3) Uani d . . 1
C C27 0.63842(13) 0.72872(12) 0.26143(8) 0.0172(2) Uani d . . 1
C C28 0.81525(14) 0.71749(14) 0.38516(10) 0.0252(3) Uani d . . 1
H H28 0.7655 0.6783 0.4313 0.03 Uiso calc U R 1
C C29 0.47530(13) 0.66869(13) 0.39565(8) 0.0201(3) Uani d . . 1
H H29 0.5271 0.5722 0.3794 0.024 Uiso calc U R 1
C C30 0.40529(14) 0.36766(14) 0.33307(9) 0.0235(3) Uani d . . 1
H H30 0.3907 0.3855 0.4011 0.028 Uiso calc U R 1
C C31 0.36098(15) 0.71055(14) 0.47033(9) 0.0256(3) Uani d . . 1
H H31 0.3351 0.6424 0.5048 0.031 Uiso calc U R 1
C C32 0.43728(15) 0.90773(13) 0.37065(10) 0.0263(3) Uani d . . 1
H H32 0.4633 0.9762 0.3367 0.032 Uiso calc U R 1
C C33 0.84226(14) 0.81145(13) 0.22452(10) 0.0239(3) Uani d . . 1
H H33 0.8111 0.8367 0.16 0.029 Uiso calc U R 1
C C34 0.28509(14) 0.85031(15) 0.49463(9) 0.0283(3) Uani d . . 1
H H34 0.2065 0.8786 0.5453 0.034 Uiso calc U R 1
C C35 0.96181(14) 0.83128(13) 0.25167(11) 0.0300(3) Uani d . . 1
H H35 1.0123 0.8698 0.2056 0.036 Uiso calc U R 1
C C36 0.32403(15) 0.94913(15) 0.44483(10) 0.0308(3) Uani d . . 1
H H36 0.2729 1.0454 0.4617 0.037 Uiso calc U R 1
C C37 0.93562(15) 0.73743(15) 0.41178(11) 0.0320(3) Uani d . . 1
H H37 0.9682 0.7111 0.4759 0.038 Uiso calc U R 1
C C38 1.00785(15) 0.79543(14) 0.34511(11) 0.0329(3) Uani d . . 1
H H38 1.0888 0.8105 0.3637 0.039 Uiso calc U R 1

loop_
_atom_site_aniso_label
_atom_site_aniso_U_11
_atom_site_aniso_U_22
_atom_site_aniso_U_33
_atom_site_aniso_U_12
_atom_site_aniso_U_13
_atom_site_aniso_U_23
O1 0.0205(4) 0.0175(4) 0.0202(4) -0.0093(3) -0.0041(3) 0.0030(3)
C2 0.0156(6) 0.0171(6) 0.0159(6) -0.0082(5) 0.0011(4) -0.0003(4)
C3 0.0156(6) 0.0200(6) 0.0165(6) -0.0067(5) 0.0008(5) -0.0008(5)
C4 0.0143(6) 0.0201(6) 0.0157(6) -0.0047(5) 0.0013(4) -0.0039(5)
C5 0.0151(6) 0.0219(6) 0.0158(6) -0.0036(5) 0.0019(5) -0.0010(5)
C6 0.0153(6) 0.0189(6) 0.0135(5) -0.0056(5) 0.0011(4) -0.0006(4)
C7 0.0148(6) 0.0192(6) 0.0143(6) -0.0047(5) 0.0016(4) -0.0017(4)
C8 0.0156(6) 0.0156(6) 0.0164(6) -0.0068(5) 0.0014(4) -0.0004(4)
C9 0.0220(6) 0.0173(6) 0.0222(6) -0.0072(5) 0.0012(5) 0.0012(5)
C10 0.0132(5) 0.0203(6) 0.0210(6) -0.0097(5) -0.0022(5) -0.0003(5)
C11 0.0171(6) 0.0215(6) 0.0185(6) -0.0091(5) -0.0003(5) -0.0006(5)
C12 0.0167(6) 0.0187(6) 0.0142(5) -0.0072(5) -0.0013(4) -0.0022(4)
C13 0.0151(6) 0.0265(7) 0.0302(7) -0.0078(5) -0.0035(5) -0.0040(5)
C14 0.0174(6) 0.0244(7) 0.0178(6) -0.0018(5) -0.0024(5) -0.0003(5)
C15 0.0168(6) 0.0296(7) 0.0195(6) -0.0050(5) -0.0038(5) -0.0049(5)
C16 0.0193(6) 0.0191(6) 0.0198(6) -0.0028(5) -0.0005(5) 0.0039(5)
C17 0.0188(6) 0.0240(6) 0.0203(6) -0.0083(5) -0.0001(5) -0.0047(5)
C18 0.0167(6) 0.0226(6) 0.0234(6) -0.0107(5) -0.0009(5) -0.0024(5)
C19 0.0192(6) 0.0198(6) 0.0234(6) -0.0102(5) -0.0019(5) -0.0027(5)
C20 0.0254(7) 0.0261(7) 0.0321(7) -0.0171(6) -0.0122(6) 0.0097(5)
C21 0.0183(6) 0.0220(6) 0.0213(6) -0.0107(5) -0.0018(5) -0.0017(5)
C22 0.0196(6) 0.0209(6) 0.0251(7) -0.0016(5) -0.0041(5) 0.0000(5)
C23 0.0194(6) 0.0189(6) 0.0346(7) -0.0098(5) -0.0048(5) 0.0004(5)
C24 0.0159(6) 0.0191(6) 0.0180(6) -0.0061(5) -0.0052(5) -0.0007(5)
C25 0.0261(7) 0.0186(6) 0.0208(6) -0.0094(5) -0.0005(5) 0.0016(5)
C26 0.0172(6) 0.0136(6) 0.0261(6) -0.0047(5) -0.0009(5) -0.0057(5)
C27 0.0177(6) 0.0149(6) 0.0179(6) -0.0062(5) -0.0025(5) 0.0015(4)
C28 0.0217(6) 0.0261(7) 0.0259(7) -0.0080(5) -0.0012(5) -0.0069(5)
C29 0.0218(6) 0.0207(6) 0.0178(6) -0.0085(5) -0.0045(5) -0.0005(5)
C30 0.0256(7) 0.0328(7) 0.0200(6) -0.0197(6) -0.0049(5) 0.0030(5)
C31 0.0267(7) 0.0338(7) 0.0177(6) -0.0147(6) -0.0035(5) 0.0034(5)
C32 0.0286(7) 0.0198(6) 0.0283(7) -0.0089(5) 0.0011(6) -0.0028(5)
C33 0.0210(6) 0.0177(6) 0.0327(7) -0.0083(5) -0.0012(5) -0.0011(5)
C34 0.0212(6) 0.0395(8) 0.0172(6) -0.0067(6) -0.0002(5) -0.0037(5)
C35 0.0206(6) 0.0198(7) 0.0497(9) -0.0091(5) 0.0017(6) -0.0062(6)
C36 0.0292(7) 0.0251(7) 0.0285(7) -0.0024(6) 0.0002(6) -0.0076(6)
C37 0.0238(7) 0.0332(8) 0.0340(8) -0.0049(6) -0.0069(6) -0.0142(6)
C38 0.0185(6) 0.0276(7) 0.0537(9) -0.0088(6) -0.0029(6) -0.0171(7)

loop_
_atom_type_symbol
_atom_type_description
_atom_type_scat_dispersion_real
_atom_type_scat_dispersion_imag
_atom_type_scat_source
C C 0.0033 0.0016 'International Tables Vol C Tables 4.2.6.8 and 6.1.1.4'
H H 0.0000 0.0000 'International Tables Vol C Tables 4.2.6.8 and 6.1.1.4'
O O 0.0106 0.0060 'International Tables Vol C Tables 4.2.6.8 and 6.1.1.4'

loop_
_geom_angle_atom_site_label_1
_geom_angle_atom_site_label_2
_geom_angle_atom_site_label_3
_geom_angle
C3 O1 C27 115.32(8)
C8 C2 C12 119.52(10)
C8 C2 C27 115.22(10)
C12 C2 C27 125.18(10)
O1 C3 C6 120.99(10)
O1 C3 C9 116.08(10)
C6 C3 C9 122.67(11)
C17 C4 C7 119.61(11)
C17 C4 C10 117.99(11)
C7 C4 C10 122.15(10)
C14 C5 C16 120.56(11)
C14 C5 C7 119.84(11)
C16 C5 C7 119.60(11)
C3 C6 C7 118.82(11)
C3 C6 C8 115.08(10)
C7 C6 C8 125.17(10)
C5 C7 C4 117.90(11)
C5 C7 C6 117.93(11)
C4 C7 C6 124.16(11)
C2 C8 C6 122.03(11)
C2 C8 H8 119.0
C6 C8 H8 119.0
C16 C9 C3 118.82(11)
C16 C9 H9 120.6
C3 C9 H9 120.6
C18 C10 C21 118.73(11)
C18 C10 C4 121.85(11)
C21 C10 C4 119.38(10)
C25 C11 C12 121.31(11)
C25 C11 H11 119.3
C12 C11 H11 119.3
C19 C12 C11 117.65(11)
C19 C12 C2 124.15(10)
C11 C12 C2 117.91(10)
C19 C13 C22 120.72(11)
C19 C13 H13 119.6
C22 C13 H13 119.6
C15 C14 C5 121.10(11)
C15 C14 H14 119.5
C5 C14 H14 119.5
C14 C15 C17 119.55(11)
C14 C15 H15 120.2
C17 C15 H15 120.2
C9 C16 C5 121.54(11)
C9 C16 H16 119.2
C5 C16 H16 119.2
C4 C17 C15 121.75(12)
C4 C17 H17 119.1
C15 C17 H17 119.1
C23 C18 C10 120.51(11)
C23 C18 H18 119.7
C10 C18 H18 119.7
C13 C19 C12 120.77(11)
C13 C19 H19 119.6
C12 C19 H19 119.6
C30 C20 C23 119.62(12)
C30 C20 H20 120.2
C23 C20 H20 120.2
C30 C21 C10 120.63(11)
C30 C21 H21 119.7
C10 C21 H21 119.7
C25 C22 C13 119.23(11)
C25 C22 H22 120.4
C13 C22 H22 120.4
C20 C23 C18 120.18(12)
C20 C23 H23 119.9
C18 C23 H23 119.9
C32 C24 C29 118.83(11)
C32 C24 C27 118.31(11)
C29 C24 C27 122.86(10)
C22 C25 C11 120.28(11)
C22 C25 H25 119.9
C11 C25 H25 119.9
C33 C26 C28 119.10(11)
C33 C26 C27 120.77(11)
C28 C26 C27 120.11(11)
O1 C27 C2 107.44(9)
O1 C27 C26 104.22(9)
C2 C27 C26 115.27(9)
O1 C27 C24 107.16(9)
C2 C27 C24 111.82(9)
C26 C27 C24 110.30(9)
C26 C28 C37 120.25(13)
C26 C28 H28 119.9
C37 C28 H28 119.9
C24 C29 C31 120.14(12)
C24 C29 H29 119.9
C31 C29 H29 119.9
C21 C30 C20 120.30(12)
C21 C30 H30 119.9
C20 C30 H30 119.9
C34 C31 C29 120.44(12)
C34 C31 H31 119.8
C29 C31 H31 119.8
C36 C32 C24 120.98(12)
C36 C32 H32 119.5
C24 C32 H32 119.5
C35 C33 C26 120.30(13)
C35 C33 H33 119.8
C26 C33 H33 119.8
C31 C34 C36 119.61(12)
C31 C34 H34 120.2
C36 C34 H34 120.2
C38 C35 C33 120.44(13)
C38 C35 H35 119.8
C33 C35 H35 119.8
C32 C36 C34 119.99(12)
C32 C36 H36 120.0
C34 C36 H36 120.0
C38 C37 C28 120.16(13)
C38 C37 H37 119.9
C28 C37 H37 119.9
C35 C38 C37 119.75(12)
C35 C38 H38 120.1
C37 C38 H38 120.1

loop_
_geom_bond_atom_site_label_1
_geom_bond_atom_site_label_2
_geom_bond_distance
O1 C3 1.3696(14)
O1 C27 1.4650(14)
C2 C8 1.3419(16)
C2 C12 1.4868(16)
C2 C27 1.5295(16)
C3 C6 1.3831(17)
C3 C9 1.4080(17)
C4 C17 1.3806(17)
C4 C7 1.4334(17)
C4 C10 1.4945(16)
C5 C14 1.4133(17)
C5 C16 1.4220(18)
C5 C7 1.4308(16)
C6 C7 1.4401(16)
C6 C8 1.4578(16)
C8 H8 0.95
C9 C16 1.3613(18)
C9 H9 0.95
C10 C18 1.3938(17)
C10 C21 1.3959(17)
C11 C25 1.3873(17)
C11 C12 1.4004(16)
C11 H11 0.95
C12 C19 1.4018(16)
C13 C19 1.3859(17)
C13 C22 1.3891(18)
C13 H13 0.95
C14 C15 1.3632(18)
C14 H14 0.95
C15 C17 1.4083(18)
C15 H15 0.95
C16 H16 0.95
C17 H17 0.95
C18 C23 1.3896(17)
C18 H18 0.95
C19 H19 0.95
C20 C30 1.3875(19)
C20 C23 1.3866(19)
C20 H20 0.95
C21 C30 1.3830(17)
C21 H21 0.95
C22 C25 1.3834(18)
C22 H22 0.95
C23 H23 0.95
C24 C32 1.3883(17)
C24 C29 1.3875(17)
C24 C27 1.5382(16)
C25 H25 0.95
C26 C33 1.3923(17)
C26 C28 1.3895(18)
C26 C27 1.5292(16)
C28 C37 1.3930(19)
C28 H28 0.95
C29 C31 1.3920(17)
C29 H29 0.95
C30 H30 0.95
C31 C34 1.3793(19)
C31 H31 0.95
C32 C36 1.3809(19)
C32 H32 0.95
C33 C35 1.3872(18)
C33 H33 0.95
C34 C36 1.384(2)
C34 H34 0.95
C35 C38 1.379(2)
C35 H35 0.95
C36 H36 0.95
C37 C38 1.384(2)
C37 H37 0.95
C38 H38 0.95
